data_9009875
loop_
_publ_author_name
'Okada, K.'
'Kay, M. I.'
'Cromer, D. T.'
'Almodovar, I.'

_publ_section_title
;
 Crystal structure by neutron diffraction and the antiferroelectric phase
 transition in copper formate tetrahydrate
;
_journal_name_full 'Journal of Chemical Physics'
_journal_page_first 1648
_journal_page_last 1653
_journal_paper_doi 10.1063/1.1726904
_journal_volume 44
_journal_year 1966
_chemical_formula_structural Cu(HCOO)2*4H2O
_chemical_formula_sum 'C2 H10 Cu O8'
_space_group_IT_number 14
_symmetry_space_group_name_Hall '-P 2yab'
_symmetry_space_group_name_H-M 'P 1 21/a 1'
_cell_angle_alpha 90
_cell_angle_beta 101.083
_cell_angle_gamma 90
_cell_formula_units_Z 2
_cell_length_a 8.15
_cell_length_b 8.18
_cell_length_c 6.35
_cell_volume 415.440
_exptl_crystal_density_diffrn 1.804
_cod_depositor_comments
;
 Adding the _atom_site_type_symbol data item.

 Antanas Vaitkus,
 2017-01-17
;
_cod_original_formula_sum 'Cu C2 O8 H10'
_cod_database_code 9009875

loop_
_symmetry_equiv_pos_as_xyz
x,y,z
1/2+x,1/2-y,z
1/2-x,1/2+y,-z
-x,-y,-z

loop_
_atom_site_label
_atom_site_type_symbol
_atom_site_fract_x
_atom_site_fract_y
_atom_site_fract_z
_atom_site_occupancy
_atom_site_U_iso_or_equiv
_atom_site_attached_hydrogens
Cu Cu 0.00000 0.00000 0.00000 1.00000 0.01292 0
C C 0.23700 0.26900 0.02400 1.00000 0.01317 0
OF1 O 0.20500 -0.09200 -0.08000 1.00000 0.01608 0
OF2 O 0.11600 0.21300 0.08800 1.00000 0.01697 0
Ow1 O 0.43000 0.40100 0.64100 1.00000 0.02457 0
Ow2 O 0.08900 0.35700 0.48200 1.00000 0.03280 0
HF H 0.20700 0.69200 0.07100 1.00000 0.05319 0
H1 H 0.31100 0.38500 0.59200 0.75000 0.04179 0
H2 H 0.48100 0.29600 0.59200 0.75000 0.04559 0
H3 H 0.47300 0.46200 0.51800 0.50000 0.04939 0
H4 H 0.08400 0.32000 0.33900 1.00000 0.04686 0
H5 H 0.02900 0.47500 0.48000 0.50000 0.05953 0
H6 H 0.19500 0.43100 0.58500 0.25000 0.04686 0
H7 H 0.04000 0.26900 0.53300 0.25000 0.01140 0

loop_
_cod_changelog_entry_id
_cod_changelog_entry_author
_cod_changelog_entry_date
_cod_changelog_entry_text
1
;cod-tools version 3.8.0
Id: cif_guess_AMCSD_atom_types 9581 2023-05-17 12:35:41Z saulius
;
2023-05-18T08:43:11+03:00
;Derived hydrogen counts
from atom names that follow the AMCSD naming convention
(Wat == water, O-H == hydroxyl).
;

_database_code_amcsd 0012979
